data_4037916
loop_
_publ_author_name
'Nikahd, Maryam'
'Mikusek, Jiri'
'Yu, Li-Juan'
'Coote, Michelle L.'
'Banwell, Martin G.'
'Ma, Chenxi'
'Gardiner, Michael G.'

_publ_section_title
;
 Exploiting Chitin as a Source of Biologically Fixed Nitrogen: Formation
 and Full Characterization of Small-Molecule Hetero- and Carbocyclic
 Pyrolysis Products.
;
_journal_name_full 'The Journal of organic chemistry'
_journal_paper_doi 10.1021/acs.joc.9b03438
_journal_year 2020
_chemical_formula_moiety 'C8 H9 N O3'
_chemical_formula_sum 'C8 H9 N O3'
_chemical_formula_weight 167.16
_space_group_crystal_system triclinic
_space_group_IT_number 2
_space_group_name_Hall '-P 1'
_space_group_name_H-M_alt 'P -1'
_atom_sites_solution_hydrogens geom
_audit_creation_date 2018-09-02
_audit_creation_method
;
Olex2 1.2
(compiled 2017.08.10 svn.r3458 for OlexSys, GUI svn.r5381)
;
_cell_angle_alpha 89.422(18)
_cell_angle_beta 86.974(13)
_cell_angle_gamma 80.489(18)
_cell_formula_units_Z 2
_cell_length_a 4.6446(8)
_cell_length_b 8.456(2)
_cell_length_c 10.7100(16)
_cell_measurement_reflns_used 896
_cell_measurement_temperature 150.00(10)
_cell_measurement_theta_max 72.1900
_cell_measurement_theta_min 5.2410
_cell_volume 414.27(14)
_computing_cell_refinement 'CrysAlisPro 1.171.39.46 (Rigaku OD, 2018)'
_computing_data_collection 'CrysAlisPro 1.171.39.46 (Rigaku OD, 2018)'
_computing_data_reduction 'CrysAlisPro 1.171.39.46 (Rigaku OD, 2018)'
_computing_molecular_graphics 'Olex2 (Dolomanov et al., 2009)'
_computing_publication_material 'Olex2 (Dolomanov et al., 2009)'
_computing_structure_refinement 'ShelXL (Sheldrick, 2015)'
_computing_structure_solution 'SHELXT 2014/5 (Sheldrick, 2014)'
_diffrn_ambient_environment N~2~
_diffrn_ambient_temperature 150.00(10)
_diffrn_detector 'CCD plate'
_diffrn_detector_area_resol_mean 8.1297
_diffrn_detector_type EosS2
_diffrn_measured_fraction_theta_full 0.994
_diffrn_measured_fraction_theta_max 0.981
_diffrn_measurement_details
;
List of Runs (angles in degrees, time in seconds):

  # Type    Start    End  Width  t~exp~   \w     \q     \k     \f   Frames
--------------------------------------------------------------------------
  1  \w    -69.00 -21.00   1.00    1.00    --  -37.35 -57.00  30.00   48
  2  \w     22.00 106.00   1.00    1.00    --   37.35  38.00 -60.00   84
  3  \w     56.00  81.00   1.00    1.00    --   37.35  57.00 -60.00   25
  4  \w     57.00  89.00   1.00    1.00    --   37.35-125.00  60.00   32
  5  \w     60.00 105.00   1.00    1.00    --   37.35  57.00  30.00   45
  6  \w     32.00  91.00   1.00    1.00    --   37.35-125.00-180.00   59
  7  \w     16.00  59.00   1.00    1.00    --   37.35 -99.00 -60.00   43
  8  \w    -17.00  14.00   1.00    1.00    --   37.35 -38.00 -60.00   31
  9  \w     28.00 102.00   1.00    1.00    --   37.35  57.00 150.00   74
 10  \w     44.00  86.00   1.00    1.00    --   37.35  57.00-150.00   42
 11  \w      6.00  54.00   1.00    1.00    --   37.35 -99.00   0.00   48
 12  \w     68.00  95.00   1.00    2.20    --  111.00 -12.00 -90.00   27
 13  \w     56.00 113.00   1.00    2.20    --  111.00-111.00  90.00   57
 14  \w     44.00 103.00   1.00    2.20    --  111.00 -50.00 -30.00   59
 15  \w     52.00  94.00   1.00    2.20    --  111.00 -64.00 120.00   42
 16  \w     90.00 153.00   1.00    2.20    --  111.00  77.00-120.00   63
 17  \w     75.00 107.00   1.00    2.20    --  111.00-111.00-120.00   32
 18  \w     42.00  69.00   1.00    2.20    --  111.00-111.00 -90.00   27
 19  \w    139.00 169.00   1.00    2.20    --  111.00  64.00-180.00   30
 20  \w    131.00 173.00   1.00    2.20    --  111.00  50.00   0.00   42
 21  \w     93.00 126.00   1.00    2.20    --  111.00  64.00-180.00   33
 22  \w     93.00 172.00   1.00    2.20    --  111.00  25.00 150.00   79
 23  \w     82.00 109.00   1.00    2.20    --  111.00 -92.00 -30.00   27
 24  \w     46.00 123.00   1.00    2.20    --  111.00 -64.00-180.00   77
 25  \w     78.00 110.00   1.00    2.20    --  111.00-111.00-180.00   32
 26  \w     54.00 105.00   1.00    2.20    --  111.00-111.00   0.00   51
 27  \w     45.00  70.00   1.00    2.20    --  111.00-111.00-180.00   25
 28  \w    119.00 144.00   1.00    2.20    --  111.00 -12.00 -90.00   25
 29  \w     77.00 119.00   1.00    2.20    --  111.00 -50.00   0.00   42
 30  \w     54.00 126.00   1.00    2.20    --  111.00 -25.00-150.00   72
 31  \w     88.00 113.00   1.00    2.20    --  111.00-111.00 -90.00   25
 32  \w     58.00 115.00   1.00    2.20    --  111.00 -64.00 -90.00   57
 33  \w     68.00 120.00   1.00    2.20    --  111.00 -59.00  67.56   52
;
_diffrn_measurement_device 'four-circle diffractometer'
_diffrn_measurement_device_type 'SuperNova, Dual, Cu at home/near, EosS2'
_diffrn_measurement_method '\w scans'
_diffrn_orient_matrix_type 'CrysAlisPro convention (1999,Acta A55,543-557)'
_diffrn_orient_matrix_UB_11 -0.1352111000
_diffrn_orient_matrix_UB_12 0.0883073000
_diffrn_orient_matrix_UB_13 0.1196452000
_diffrn_orient_matrix_UB_21 -0.3001060000
_diffrn_orient_matrix_UB_22 0.0321191000
_diffrn_orient_matrix_UB_23 -0.0585309000
_diffrn_orient_matrix_UB_31 -0.0711638000
_diffrn_orient_matrix_UB_32 -0.1590430000
_diffrn_orient_matrix_UB_33 0.0548440000
_diffrn_radiation_monochromator mirror
_diffrn_radiation_probe x-ray
_diffrn_radiation_type CuK\a
_diffrn_radiation_wavelength 1.54184
_diffrn_reflns_av_R_equivalents 0.0349
_diffrn_reflns_av_unetI/netI 0.0501
_diffrn_reflns_Laue_measured_fraction_full 0.994
_diffrn_reflns_Laue_measured_fraction_max 0.981
_diffrn_reflns_limit_h_max 5
_diffrn_reflns_limit_h_min -5
_diffrn_reflns_limit_k_max 9
_diffrn_reflns_limit_k_min -10
_diffrn_reflns_limit_l_max 13
_diffrn_reflns_limit_l_min -9
_diffrn_reflns_number 2846
_diffrn_reflns_point_group_measured_fraction_full 0.994
_diffrn_reflns_point_group_measured_fraction_max 0.981
_diffrn_reflns_theta_full 67.684
_diffrn_reflns_theta_max 73.483
_diffrn_reflns_theta_min 4.134
_diffrn_source 'micro-focus sealed X-ray tube'
_diffrn_source_type 'SuperNova (Cu) X-ray Source'
_exptl_absorpt_coefficient_mu 0.874
_exptl_absorpt_correction_T_max 1.00000
_exptl_absorpt_correction_T_min 0.50105
_exptl_absorpt_correction_type multi-scan
_exptl_absorpt_process_details
;
CrysAlisPro 1.171.39.46 (Rigaku Oxford Diffraction, 2018)
Empirical absorption correction using spherical harmonics,
 implemented in SCALE3 ABSPACK scaling algorithm.
;
_exptl_crystal_colour colourless
_exptl_crystal_colour_primary colourless
_exptl_crystal_density_diffrn 1.340
_exptl_crystal_description block
_exptl_crystal_F_000 176
_exptl_crystal_size_max 0.311
_exptl_crystal_size_mid 0.103
_exptl_crystal_size_min 0.06
_refine_diff_density_max 0.550
_refine_diff_density_min -0.357
_refine_diff_density_rms 0.099
_refine_ls_extinction_method none
_refine_ls_goodness_of_fit_ref 1.061
_refine_ls_hydrogen_treatment constr
_refine_ls_matrix_type full
_refine_ls_number_parameters 111
_refine_ls_number_reflns 1635
_refine_ls_number_restraints 0
_refine_ls_restrained_S_all 1.061
_refine_ls_R_factor_all 0.1030
_refine_ls_R_factor_gt 0.0872
_refine_ls_shift/su_max 0.000
_refine_ls_shift/su_mean 0.000
_refine_ls_structure_factor_coef Fsqd
_refine_ls_weighting_details 'w=1/[\s^2^(Fo^2^)+(0.1717P)^2^+0.0267P] where P=(Fo^2^+2Fc^2^)/3'
_refine_ls_weighting_scheme calc
_refine_ls_wR_factor_gt 0.2302
_refine_ls_wR_factor_ref 0.2656
_reflns_Friedel_coverage 0.000
_reflns_number_gt 1222
_reflns_number_total 1635
_reflns_threshold_expression 'I > 2\s(I)'
_cod_data_source_file jo9b03438_si_002.cif
_cod_data_source_block MN115A3_scale
_cod_database_code 4037916
_shelx_shelxl_version_number 2018/1
_chemical_oxdiff_formula C8H9N1O3
_shelx_space_group_comment
;
The symmetry employed for this shelxl refinement is uniquely defined
by the following loop, which should always be used as a source of
symmetry information in preference to the above space-group names.
They are only intended as comments.
;
_shelx_estimated_absorpt_t_max 0.949
_shelx_estimated_absorpt_t_min 0.773
_reflns_odcompleteness_completeness 96.86
_reflns_odcompleteness_iscentric 1
_reflns_odcompleteness_theta 74.33
_olex2_refinement_description
;
1. Fixed Uiso
 At 1.2 times of:
  All C(H) groups, All N(H) groups
 At 1.5 times of:
  All C(H,H,H) groups
2.a Aromatic/amide H refined with riding coordinates:
 C3(H3), C5(H5), N1(H1)
2.b Idealised Me refined as rotating group:
 C6(H6A,H6B,H6C), C8(H8A,H8B,H8C)
;
_ins_header
;
TITL KMA_MN114A3_scale in P-1 
REM P-1 (#2 in standard setting)
CELL 1.54184   4.644612   8.455864  10.710020  89.4218  86.9737  80.4889
ZERR    2.00   0.000787   0.002129   0.001632   0.0180   0.0133   0.0182
LATT  1
SFAC C H N O
UNIT 16.00 18.00 2.00 6.00
TREF
HKLF 4
END
;
_olex2_submission_special_instructions 'No special instructions were received'
_oxdiff_exptl_absorpt_empirical_details
;
Empirical correction (ABSPACK) includes:
- Absorption correction using spherical harmonics
- Frame scaling
- Detector area scaling
;
_oxdiff_exptl_absorpt_empirical_full_max 1.688
_oxdiff_exptl_absorpt_empirical_full_min 0.603

loop_
_space_group_symop_operation_xyz
'x, y, z'
'-x, -y, -z'

loop_
_atom_site_label
_atom_site_type_symbol
_atom_site_fract_x
_atom_site_fract_y
_atom_site_fract_z
_atom_site_U_iso_or_equiv
_atom_site_adp_type
_atom_site_occupancy
_atom_site_site_symmetry_order
_atom_site_calc_flag
_atom_site_refinement_flags_posn
_atom_site_refinement_flags_adp
_atom_site_refinement_flags_occupancy
_atom_site_disorder_assembly
_atom_site_disorder_group
C1 C 0.3489(6) 0.4048(3) 0.6576(3) 0.0405(7) Uani 1 1 d . . . . .
C2 C 0.4845(6) 0.2812(3) 0.5661(3) 0.0396(7) Uani 1 1 d . . . . .
C3 C 0.7104(6) 0.1918(4) 0.6202(3) 0.0424(7) Uani 1 1 d . . . . .
H3 H 0.835136 0.105461 0.583578 0.051 Uiso 1 1 calc R . . . .
C4 C 0.7270(7) 0.2518(3) 0.7439(3) 0.0416(7) Uani 1 1 d . . . . .
C5 C 0.9121(8) 0.2044(4) 0.8323(3) 0.0487(8) Uani 1 1 d . . . . .
H5 H 1.055604 0.115873 0.814502 0.058 Uiso 1 1 calc R . . . .
C6 C 0.9110(9) 0.2798(5) 0.9572(4) 0.0607(10) Uani 1 1 d . . . . .
H6A H 1.079304 0.331570 0.961227 0.091 Uiso 1 1 calc GR . . . .
H6B H 0.916172 0.198860 1.020931 0.091 Uiso 1 1 calc GR . . . .
H6C H 0.736744 0.357688 0.970124 0.091 Uiso 1 1 calc GR . . . .
C7 C 0.5011(6) 0.1857(3) 0.3527(3) 0.0410(7) Uani 1 1 d . . . . .
C8 C 0.3492(7) 0.2086(4) 0.2336(3) 0.0477(8) Uani 1 1 d . . . . .
H8A H 0.379878 0.308384 0.196029 0.072 Uiso 1 1 calc GR . . . .
H8B H 0.143639 0.209978 0.250190 0.072 Uiso 1 1 calc GR . . . .
H8C H 0.425902 0.122053 0.177616 0.072 Uiso 1 1 calc GR . . . .
N1 N 0.3696(5) 0.2792(3) 0.4508(2) 0.0403(6) Uani 1 1 d . . . . .
H1 H 0.205592 0.340040 0.439227 0.048 Uiso 1 1 calc R . . . .
O1 O 0.4986(5) 0.3832(2) 0.7634(2) 0.0436(6) Uani 1 1 d . . . . .
O2 O 0.1404(5) 0.5108(3) 0.6469(2) 0.0466(6) Uani 1 1 d . . . . .
O3 O 0.7320(5) 0.0930(3) 0.3642(2) 0.0499(6) Uani 1 1 d . . . . .

loop_
_atom_site_aniso_label
_atom_site_aniso_U_11
_atom_site_aniso_U_22
_atom_site_aniso_U_33
_atom_site_aniso_U_23
_atom_site_aniso_U_13
_atom_site_aniso_U_12
C1 0.0365(14) 0.0331(13) 0.0498(16) 0.0019(11) -0.0013(12) -0.0003(11)
C2 0.0321(13) 0.0334(13) 0.0516(17) -0.0013(11) 0.0006(12) -0.0012(10)
C3 0.0368(14) 0.0371(14) 0.0511(16) 0.0001(11) -0.0036(12) 0.0013(11)
C4 0.0360(14) 0.0342(14) 0.0524(17) 0.0030(11) -0.0024(12) 0.0006(11)
C5 0.0453(17) 0.0457(16) 0.0528(18) 0.0034(13) -0.0052(13) -0.0004(13)
C6 0.056(2) 0.071(2) 0.053(2) 0.0031(17) -0.0069(16) -0.0016(18)
C7 0.0338(13) 0.0346(14) 0.0530(17) -0.0053(11) -0.0001(12) -0.0010(10)
C8 0.0420(16) 0.0476(17) 0.0498(17) -0.0037(12) -0.0009(13) 0.0038(12)
N1 0.0318(11) 0.0376(12) 0.0483(14) -0.0027(10) -0.0008(10) 0.0033(9)
O1 0.0419(12) 0.0370(11) 0.0493(12) -0.0016(8) -0.0024(9) 0.0010(9)
O2 0.0394(11) 0.0398(11) 0.0554(13) 0.0003(9) -0.0021(9) 0.0085(9)
O3 0.0398(12) 0.0448(12) 0.0603(14) -0.0073(10) -0.0041(10) 0.0083(9)

loop_
_atom_type_symbol
_atom_type_description
_atom_type_scat_dispersion_real
_atom_type_scat_dispersion_imag
_atom_type_scat_source
C C 0.0181 0.0091 'International Tables Vol C Tables 4.2.6.8 and 6.1.1.4'
H H 0.0000 0.0000 'International Tables Vol C Tables 4.2.6.8 and 6.1.1.4'
N N 0.0311 0.0180 'International Tables Vol C Tables 4.2.6.8 and 6.1.1.4'
O O 0.0492 0.0322 'International Tables Vol C Tables 4.2.6.8 and 6.1.1.4'

loop_
_exptl_crystal_face_index_h
_exptl_crystal_face_index_k
_exptl_crystal_face_index_l
_exptl_crystal_face_perp_dist
0 -5 3 0.0643
0 5 -3 0.0391
-3 -1 -1 0.1573
0 -2 -6 0.0298
0 2 6 0.0298
-2 -5 2 0.1157
3 4 -1 0.0935

loop_
_geom_angle_atom_site_label_1
_geom_angle_atom_site_label_2
_geom_angle_atom_site_label_3
_geom_angle
_geom_angle_site_symmetry_1
_geom_angle_site_symmetry_3
_geom_angle_publ_flag
O1 C1 C2 108.3(2) . . ?
O2 C1 C2 129.2(3) . . ?
O2 C1 O1 122.5(3) . . ?
C3 C2 C1 107.3(3) . . ?
C3 C2 N1 133.8(3) . . ?
N1 C2 C1 118.9(3) . . ?
C2 C3 H3 125.7 . . ?
C2 C3 C4 108.6(3) . . ?
C4 C3 H3 125.7 . . ?
C5 C4 C3 131.0(3) . . ?
C5 C4 O1 121.0(3) . . ?
O1 C4 C3 108.0(3) . . ?
C4 C5 H5 117.0 . . ?
C4 C5 C6 125.9(3) . . ?
C6 C5 H5 117.0 . . ?
C5 C6 H6A 109.5 . . ?
C5 C6 H6B 109.5 . . ?
C5 C6 H6C 109.5 . . ?
H6A C6 H6B 109.5 . . ?
H6A C6 H6C 109.5 . . ?
H6B C6 H6C 109.5 . . ?
N1 C7 C8 115.3(3) . . ?
O3 C7 C8 123.4(3) . . ?
O3 C7 N1 121.2(3) . . ?
C7 C8 H8A 109.5 . . ?
C7 C8 H8B 109.5 . . ?
C7 C8 H8C 109.5 . . ?
H8A C8 H8B 109.5 . . ?
H8A C8 H8C 109.5 . . ?
H8B C8 H8C 109.5 . . ?
C2 N1 C7 123.9(3) . . ?
C2 N1 H1 118.0 . . ?
C7 N1 H1 118.0 . . ?
C1 O1 C4 107.9(2) . . ?

loop_
_geom_bond_atom_site_label_1
_geom_bond_atom_site_label_2
_geom_bond_distance
_geom_bond_site_symmetry_2
_geom_bond_publ_flag
C1 C2 1.479(4) . ?
C1 O1 1.356(4) . ?
C1 O2 1.215(4) . ?
C2 C3 1.342(4) . ?
C2 N1 1.372(4) . ?
C3 H3 0.9300 . ?
C3 C4 1.434(5) . ?
C4 C5 1.327(5) . ?
C4 O1 1.413(3) . ?
C5 H5 0.9300 . ?
C5 C6 1.488(5) . ?
C6 H6A 0.9600 . ?
C6 H6B 0.9600 . ?
C6 H6C 0.9600 . ?
C7 C8 1.485(5) . ?
C7 N1 1.375(4) . ?
C7 O3 1.230(4) . ?
C8 H8A 0.9600 . ?
C8 H8B 0.9600 . ?
C8 H8C 0.9600 . ?
N1 H1 0.8600 . ?

loop_
_exptl_oxdiff_crystal_face_indexfrac_h
_exptl_oxdiff_crystal_face_indexfrac_k
_exptl_oxdiff_crystal_face_indexfrac_l
_exptl_oxdiff_crystal_face_x
_exptl_oxdiff_crystal_face_y
_exptl_oxdiff_crystal_face_z
0.0092 -4.9918 2.9994 -0.0832 -0.3387 0.9578
-0.0092 4.9918 -2.9994 0.0832 0.3387 -0.9578
-3.0022 -0.9895 -0.9691 0.2026 0.9259 0.3179
-0.0089 -2.0044 -6.0087 -0.8947 0.2900 -0.0101
0.0089 2.0044 6.0087 0.8947 -0.2900 0.0101
-1.9934 -4.9858 2.0202 0.0709 0.3198 1.0456
2.9963 3.9844 -1.0308 -0.1766 -0.7109 -0.9034
